data_7111024
loop_
_publ_author_name
'Hammes, Brian S.'
'Carrano, Carl J.'

_publ_section_title
;
 Methylation of (2-methylethanethiol-bis-3,5-dimethylpyrazolyl)methane
 zinc complexes and coordination of the resulting thioether: relevance to
 zinc-containing alkyl transfer enzymes
;
_journal_issue 17
_journal_name_full 'Chemical Communications'
_journal_page_first 1635
_journal_paper_doi 10.1039/b004338i
_journal_year 2000
_chemical_formula_sum 'C17 H24 B0.5 F2 N4 O3.5 S Zn'
_chemical_formula_weight 481.24
_chemical_name_systematic
; 
 ? 
;
_space_group_IT_number 154
_symmetry_cell_setting trigonal
_symmetry_space_group_name_Hall 'P 32 2"'
_symmetry_space_group_name_H-M 'P 32 2 1'
_atom_sites_solution_hydrogens geom
_atom_sites_solution_primary direct
_atom_sites_solution_secondary difmap
_audit_creation_method SHELXL
_cell_angle_alpha 90.00
_cell_angle_beta 90.00
_cell_angle_gamma 120.00
_cell_formula_units_Z 6
_cell_length_a 17.674(5)
_cell_length_b 17.674(5)
_cell_length_c 15.531(3)
_cell_measurement_temperature 293(2)
_cell_volume 4201.5(19)
_computing_structure_refinement 'SHELXL-93 (Sheldrick, 1993)'
_computing_structure_solution 'SHELXS-86 (Sheldrick, 1990)'
_diffrn_ambient_temperature 293(2)
_diffrn_radiation_monochromator graphite
_diffrn_radiation_source 'fine-focus sealed tube'
_diffrn_radiation_type MoK\a
_diffrn_radiation_wavelength 0.71073
_diffrn_reflns_av_R_equivalents 0.0501
_diffrn_reflns_av_sigmaI/netI 0.0616
_diffrn_reflns_limit_h_max 18
_diffrn_reflns_limit_h_min 0
_diffrn_reflns_limit_k_max 0
_diffrn_reflns_limit_k_min -19
_diffrn_reflns_limit_l_max 0
_diffrn_reflns_limit_l_min -16
_diffrn_reflns_number 4025
_diffrn_reflns_theta_max 22.52
_diffrn_reflns_theta_min 1.87
_exptl_absorpt_coefficient_mu 0.986
_exptl_crystal_density_diffrn 1.141
_exptl_crystal_F_000 1491
_refine_diff_density_max 0.962
_refine_diff_density_min -0.444
_refine_diff_density_rms 0.135
_refine_ls_abs_structure_details 'Flack H D (1983), Acta Cryst. A39, 876-881'
_refine_ls_abs_structure_Flack -0.05(4)
_refine_ls_extinction_method none
_refine_ls_goodness_of_fit_all 0.990
_refine_ls_goodness_of_fit_obs 0.965
_refine_ls_matrix_type full
_refine_ls_number_parameters 274
_refine_ls_number_reflns 3515
_refine_ls_number_restraints 1
_refine_ls_restrained_S_all 1.029
_refine_ls_restrained_S_obs 0.966
_refine_ls_R_factor_all 0.0971
_refine_ls_R_factor_obs 0.0728
_refine_ls_shift/esd_max -0.101
_refine_ls_shift/esd_mean 0.007
_refine_ls_structure_factor_coef Fsqd
_refine_ls_weighting_details 'w=1/[\s^2^(Fo^2^)+(0.1935P)^2^+5.1911P] where P=(Fo^2^+2Fc^2^)/3'
_refine_ls_weighting_scheme calc
_refine_ls_wR_factor_all 0.2508
_refine_ls_wR_factor_obs 0.2119
_reflns_number_observed 2859
_reflns_number_total 3522
_reflns_observed_criterion >2sigma(I)
_cod_data_source_file b004338isup1.cif
_cod_data_source_block bsh43'
_cod_depositor_comments
;
The following automatic conversions were performed:

'_symmetry_cell_setting' value 'Trigonal' changed to 'trigonal'
according to /home/saulius/struct/CIF-dictionaries/cif_core.dic
dictionary named 'cif_core.dic' version 2.4.2 from 2011-04-26.

Automatic conversion script
Id: cif_fix_values 1891 2012-01-12 08:04:46Z andrius 

The following automatic conversions were performed:

'_refine_ls_weighting_scheme' value 'calc
w=1/[\s^2^(Fo^2^)+(0.1935P)^2^+5.1911P] where P=(Fo^2^+2Fc^2^)/3' was
changed to 'calc'. New tag '_refine_ls_weighting_details' was
created. The value of the new tag was set to
'w=1/[\s^2^(Fo^2^)+(0.1935P)^2^+5.1911P] where P=(Fo^2^+2Fc^2^)/3'.

Automatic conversion script
Id: cif_fix_values 3143 2015-03-26 13:38:13Z robertas 
;
_cod_original_sg_symbol_H-M P3(2)21
_cod_original_formula_sum 'C17 H24 B0.50 F2 N4 O3.50 S Zn'
_cod_database_code 7111024

loop_
_symmetry_equiv_pos_as_xyz
'x, y, z'
'-y, x-y, z+2/3'
'-x+y, -x, z+1/3'
'y, x, -z'
'x-y, -y, -z+1/3'
'-x, -x+y, -z+2/3'

loop_
_atom_site_aniso_label
_atom_site_aniso_U_11
_atom_site_aniso_U_22
_atom_site_aniso_U_33
_atom_site_aniso_U_23
_atom_site_aniso_U_13
_atom_site_aniso_U_12
Zn1 0.0396(8) 0.0385(8) 0.0339(6) 0.0018(6) -0.0001(6) 0.0229(7)
S1 0.038(2) 0.045(2) 0.0296(13) 0.0039(12) 0.0017(11) 0.0202(14)
N1 0.035(5) 0.043(6) 0.027(5) 0.002(4) 0.002(4) 0.021(4)
N2 0.030(5) 0.048(6) 0.028(4) -0.006(4) -0.005(4) 0.019(5)
N3 0.024(5) 0.034(5) 0.028(4) 0.002(4) 0.002(4) 0.011(4)
N4 0.032(5) 0.040(5) 0.030(4) 0.001(4) 0.001(4) 0.021(4)
O1 0.026(4) 0.026(4) 0.021(4) 0.006(2) -0.006(2) 0.014(4)
O2 0.042(4) 0.040(4) 0.043(4) -0.010(3) -0.017(4) 0.027(4)
O3 0.042(4) 0.044(5) 0.048(4) 0.009(4) 0.007(4) 0.027(4)
C1 0.066(9) 0.060(8) 0.050(7) -0.009(6) 0.004(7) 0.037(8)
C2 0.043(6) 0.036(6) 0.021(5) -0.003(5) 0.002(5) 0.013(5)
C3 0.050(8) 0.051(8) 0.041(6) -0.010(6) -0.009(6) 0.027(7)
C4 0.048(7) 0.050(8) 0.037(6) -0.005(5) -0.008(5) 0.017(6)
C5 0.050(8) 0.111(13) 0.045(7) -0.022(7) -0.021(6) 0.048(9)
C6 0.039(7) 0.038(6) 0.048(6) 0.005(5) -0.004(5) 0.019(5)
C7 0.035(6) 0.057(8) 0.026(5) 0.007(5) 0.008(5) 0.029(6)
C8 0.041(7) 0.034(6) 0.042(6) 0.005(5) 0.005(5) 0.020(6)
C9 0.055(8) 0.072(9) 0.037(6) -0.002(6) -0.002(5) 0.047(8)
C10 0.050(8) 0.058(9) 0.074(9) 0.017(7) 0.006(7) 0.034(7)
C11 0.040(6) 0.038(6) 0.028(5) 0.000(5) -0.007(5) 0.025(5)
C12 0.036(6) 0.047(7) 0.028(5) -0.004(5) -0.002(5) 0.018(5)
C13 0.040(7) 0.068(9) 0.044(6) 0.001(6) 0.009(5) 0.030(6)
C14 0.022(6) 0.053(8) 0.059(8) 0.010(6) 0.010(5) 0.004(6)
C15 0.071(10) 0.032(7) 0.090(10) 0.006(7) 0.014(8) 0.024(7)
C16 0.077(10) 0.071(10) 0.039(7) 0.004(7) -0.002(7) 0.052(9)
B1 0.044(9) 0.044(9) 0.065(14) 0.001(6) -0.001(6) 0.025(10)
F1 0.189(15) 0.188(14) 0.154(11) -0.082(11) -0.056(10) 0.150(13)
F2 0.292(23) 0.152(14) 0.146(12) 0.035(11) 0.085(14) 0.123(15)
O4 0.343(64) 0.174(38) 0.255(48) -0.154(38) -0.215(48) 0.101(43)
O5 0.642(94) 0.223(24) 0.308(49) -0.072(27) -0.143(55) 0.321(47)

loop_
_atom_site_label
_atom_site_type_symbol
_atom_site_fract_x
_atom_site_fract_y
_atom_site_fract_z
_atom_site_U_iso_or_equiv
_atom_site_thermal_displace_type
_atom_site_occupancy
_atom_site_calc_flag
_atom_site_refinement_flags
_atom_site_disorder_group
Zn1 Zn 0.41298(8) 0.52308(8) 0.96827(7) 0.0359(4) Uani 1 d . .
S1 S 0.2659(2) 0.4532(2) 1.0546(2) 0.0378(7) Uani 1 d . .
N1 N 0.3256(6) 0.4659(6) 0.8588(5) 0.035(2) Uani 1 d . .
N2 N 0.2603(5) 0.4807(6) 0.8474(5) 0.036(2) Uani 1 d . .
N3 N 0.3981(5) 0.6326(6) 0.9464(5) 0.030(2) Uani 1 d . .
N4 N 0.3199(5) 0.6207(6) 0.9122(5) 0.032(2) Uani 1 d . .
O1 O 0.4158(5) 0.4158(5) 1.0000 0.024(2) Uani 1 d S .
O2 O 0.4907(5) 0.5855(5) 1.0809(5) 0.039(2) Uani 1 d . .
O3 O 0.5252(5) 0.5746(5) 0.8927(5) 0.042(2) Uani 1 d . .
C1 C 0.3932(9) 0.3891(9) 0.7829(8) 0.057(3) Uani 1 d . .
H1B H 0.4337(9) 0.4112(9) 0.8300(8) 0.085 Uiso 1 calc R .
H1C H 0.4242(9) 0.4111(9) 0.7296(8) 0.085 Uiso 1 calc R .
H1D H 0.3640(9) 0.3264(9) 0.7827(8) 0.085 Uiso 1 calc R .
C2 C 0.3250(7) 0.4188(7) 0.7930(6) 0.036(3) Uani 1 d . .
C3 C 0.2548(8) 0.4021(8) 0.7403(7) 0.047(3) Uani 1 d . .
H3B H 0.2388(8) 0.3690(8) 0.6901(7) 0.056 Uiso 1 calc R .
C4 C 0.2149(8) 0.4412(8) 0.7736(7) 0.048(3) Uani 1 d . .
C5 C 0.1386(9) 0.4481(11) 0.7390(8) 0.065(4) Uani 1 d . .
H5A H 0.1246(9) 0.4811(11) 0.7785(8) 0.098 Uiso 1 calc R .
H5B H 0.0889(9) 0.3906(11) 0.7325(8) 0.098 Uiso 1 calc R .
H5C H 0.1538(9) 0.4770(11) 0.6842(8) 0.098 Uiso 1 calc R .
C6 C 0.5463(7) 0.7607(7) 0.9680(7) 0.042(3) Uani 1 d . .
H6A H 0.5584(7) 0.7168(7) 0.9892(7) 0.063 Uiso 1 calc R .
H6B H 0.5590(7) 0.8035(7) 1.0121(7) 0.063 Uiso 1 calc R .
H6C H 0.5820(7) 0.7885(7) 0.9185(7) 0.063 Uiso 1 calc R .
C7 C 0.4526(7) 0.7194(8) 0.9436(6) 0.037(3) Uani 1 d . .
C8 C 0.4112(8) 0.7627(7) 0.9102(6) 0.038(3) Uani 1 d . .
H8A H 0.4356(8) 0.8226(7) 0.9030(6) 0.046 Uiso 1 calc R .
C9 C 0.3267(8) 0.6987(9) 0.8900(7) 0.048(3) Uani 1 d . .
C10 C 0.2546(9) 0.7072(9) 0.8492(9) 0.058(4) Uani 1 d . .
H10A H 0.2036(9) 0.6504(9) 0.8438(9) 0.087 Uiso 1 calc R .
H10B H 0.2727(9) 0.7330(9) 0.7931(9) 0.087 Uiso 1 calc R .
H10C H 0.2412(9) 0.7436(9) 0.8844(9) 0.087 Uiso 1 calc R .
C11 C 0.2429(7) 0.5347(7) 0.9067(6) 0.033(2) Uani 1 d . .
H11A H 0.1987(7) 0.5438(7) 0.8779(6) 0.039 Uiso 1 calc R .
C12 C 0.2020(8) 0.4931(8) 0.9960(6) 0.038(3) Uani 1 d . .
C13 C 0.1987(8) 0.5596(9) 1.0527(7) 0.049(3) Uani 1 d . .
H13A H 0.1736(8) 0.5335(9) 1.1072(7) 0.074 Uiso 1 calc R .
H13B H 0.1635(8) 0.5803(9) 1.0259(7) 0.074 Uiso 1 calc R .
H13C H 0.2568(8) 0.6076(9) 1.0614(7) 0.074 Uiso 1 calc R .
C14 C 0.1049(7) 0.4171(9) 0.9767(8) 0.052(3) Uani 1 d . .
H14A H 0.1065(7) 0.3740(9) 0.9403(8) 0.077 Uiso 1 calc R .
H14B H 0.0733(7) 0.4410(9) 0.9484(8) 0.077 Uiso 1 calc R .
H14C H 0.0764(7) 0.3903(9) 1.0299(8) 0.077 Uiso 1 calc R .
C15 C 0.2215(10) 0.3426(8) 1.0222(10) 0.065(4) Uani 1 d . .
H15A H 0.2522(10) 0.3177(8) 1.0507(10) 0.097 Uiso 1 calc R .
H15B H 0.2276(10) 0.3402(8) 0.9610(10) 0.097 Uiso 1 calc R .
H15C H 0.1608(10) 0.3103(8) 1.0373(10) 0.097 Uiso 1 calc R .
C16 C 0.5618(10) 0.5910(10) 1.1111(8) 0.056(3) Uani 1 d . 1
C17 C 0.6200(16) 0.6639(16) 1.1612(16) 0.008(10) Uiso 0.32(4) d P 1
C17' C 0.6377(18) 0.6593(17) 1.0737(16) 0.011(10) Uiso 0.29(3) d P 2
C17" C 0.5784(15) 0.6301(15) 1.2056(15) 0.024(9) Uiso 0.42(4) d P 3
B1 B 0.4347(12) 0.4347(12) 0.5000 0.050(5) Uani 1 d S .
F1 F 0.4486(10) 0.5031(10) 0.5463(9) 0.152(6) Uani 1 d . .
F2 F 0.4283(14) 0.3750(11) 0.5534(10) 0.191(8) Uani 1 d . .
O4 O 0.1479(37) 0.2315(30) 0.5404(32) 0.270(29) Uani 0.50 d P .
O5 O 0.0000 0.1930(18) 0.8333 0.345(31) Uani 1 d S .

loop_
_atom_type_symbol
_atom_type_description
_atom_type_scat_dispersion_real
_atom_type_scat_dispersion_imag
_atom_type_scat_source
C C 0.0033 0.0016 'International Tables Vol C Tables 4.2.6.8 and 6.1.1.4'
H H 0.0000 0.0000 'International Tables Vol C Tables 4.2.6.8 and 6.1.1.4'
B B 0.0013 0.0007 'International Tables Vol C Tables 4.2.6.8 and 6.1.1.4'
N N 0.0061 0.0033 'International Tables Vol C Tables 4.2.6.8 and 6.1.1.4'
O O 0.0106 0.0060 'International Tables Vol C Tables 4.2.6.8 and 6.1.1.4'
F F 0.0171 0.0103 'International Tables Vol C Tables 4.2.6.8 and 6.1.1.4'
S S 0.1246 0.1234 'International Tables Vol C Tables 4.2.6.8 and 6.1.1.4'
Zn Zn 0.2839 1.4301 'International Tables Vol C Tables 4.2.6.8 and 6.1.1.4'

loop_
_geom_angle_atom_site_label_1
_geom_angle_atom_site_label_2
_geom_angle_atom_site_label_3
_geom_angle
_geom_angle_site_symmetry_1
_geom_angle_site_symmetry_3
O1 Zn1 O3 94.8(3) . .
O1 Zn1 N3 172.9(3) . .
O3 Zn1 N3 92.1(3) . .
O1 Zn1 O2 88.5(2) . .
O3 Zn1 O2 90.6(3) . .
N3 Zn1 O2 90.1(3) . .
O1 Zn1 N1 95.8(3) . .
O3 Zn1 N1 93.5(3) . .
N3 Zn1 N1 85.1(3) . .
O2 Zn1 N1 173.8(3) . .
O1 Zn1 S1 85.1(2) . .
O3 Zn1 S1 176.3(2) . .
N3 Zn1 S1 88.0(2) . .
O2 Zn1 S1 93.1(2) . .
N1 Zn1 S1 82.8(2) . .
C15 S1 C12 105.2(6) . .
C15 S1 Zn1 99.3(5) . .
C12 S1 Zn1 102.7(4) . .
C2 N1 N2 106.8(8) . .
C2 N1 Zn1 132.9(8) . .
N2 N1 Zn1 120.1(6) . .
N1 N2 C4 111.0(9) . .
N1 N2 C11 122.3(8) . .
C4 N2 C11 126.6(9) . .
C7 N3 N4 104.5(8) . .
C7 N3 Zn1 135.0(7) . .
N4 N3 Zn1 119.5(6) . .
C9 N4 N3 111.4(9) . .
C9 N4 C11 127.2(9) . .
N3 N4 C11 121.3(8) . .
Zn1 O1 Zn1 124.5(4) 4_557 .
C16 O2 Zn1 132.6(7) . .
C16 O3 Zn1 133.9(8) 4_557 .
N1 C2 C3 108.5(10) . .
N1 C2 C1 122.2(10) . .
C3 C2 C1 129.3(10) . .
C4 C3 C2 108.2(10) . .
C3 C4 N2 105.4(11) . .
C3 C4 C5 129.6(11) . .
N2 C4 C5 125.0(12) . .
N3 C7 C8 111.4(9) . .
N3 C7 C6 122.6(10) . .
C8 C7 C6 125.8(11) . .
C9 C8 C7 106.5(10) . .
N4 C9 C8 106.3(10) . .
N4 C9 C10 124.0(12) . .
C8 C9 C10 129.7(12) . .
N4 C11 N2 109.1(8) . .
N4 C11 C12 114.2(8) . .
N2 C11 C12 116.7(8) . .
C13 C12 C11 110.1(9) . .
C13 C12 C14 109.0(10) . .
C11 C12 C14 106.2(9) . .
C13 C12 S1 106.5(7) . .
C11 C12 S1 112.9(7) . .
C14 C12 S1 112.2(8) . .
O3 C16 O2 120.9(13) 4_557 .
O3 C16 C17 118.1(14) 4_557 .
O2 C16 C17 120.2(14) . .
F2 B1 F2 126.7(27) 4_556 .
F2 B1 F1 101.5(10) 4_556 .
F2 B1 F1 107.2(9) . .
F2 B1 F1 107.2(9) 4_556 4_556
F2 B1 F1 101.5(10) . 4_556
F1 B1 F1 113.1(22) . 4_556

loop_
_geom_bond_atom_site_label_1
_geom_bond_atom_site_label_2
_geom_bond_distance
_geom_bond_site_symmetry_2
Zn1 O1 1.984(4) .
Zn1 O3 2.082(7) .
Zn1 N3 2.107(9) .
Zn1 O2 2.156(7) .
Zn1 N1 2.176(9) .
Zn1 S1 2.621(3) .
S1 C15 1.776(13) .
S1 C12 1.844(11) .
N1 C2 1.315(13) .
N1 N2 1.318(12) .
N2 C4 1.372(14) .
N2 C11 1.465(13) .
N3 C7 1.34(2) .
N3 N4 1.395(12) .
N4 C9 1.37(2) .
N4 C11 1.450(14) .
O1 Zn1 1.984(4) 4_557
O2 C16 1.30(2) .
O3 C16 1.29(2) 4_557
C1 C2 1.54(2) .
C2 C3 1.39(2) .
C3 C4 1.32(2) .
C4 C5 1.51(2) .
C6 C7 1.49(2) .
C7 C8 1.40(2) .
C8 C9 1.39(2) .
C9 C10 1.50(2) .
C11 C12 1.568(15) .
C12 C13 1.49(2) .
C12 C14 1.59(2) .
C16 O3 1.29(2) 4_557
C16 C17 1.41(3) .
B1 F2 1.30(2) 4_556
B1 F2 1.30(2) .
B1 F1 1.32(2) .
B1 F1 1.32(2) 4_556
